data_1575596
loop_
_publ_author_name
'Karnbrock, Simon B. H.'
'K&#xf6;ster, Jan F'
'Becker, Isabelle'
'Golz, Christopher'
'Meyer, Franc'
'Gimferrer, Mart&#xed;'
'Alcarazo, Manuel'

_publ_section_title
;
 Bis(amidophenolate)-supported pnictoranides: Lewis acid-induced
 electromerism in a bismuth complex.
;
_journal_issue 31
_journal_name_full 'Chemical science'
_journal_page_first 14178
_journal_page_last 14185
_journal_paper_doi 10.1039/d5sc03374h
_journal_volume 16
_journal_year 2025
_chemical_absolute_configuration ad
_chemical_formula_moiety 'C34 H45 N2 O2 Sb'
_chemical_formula_sum 'C34 H45 N2 O2 Sb'
_chemical_formula_weight 635.47
_space_group_crystal_system tetragonal
_space_group_IT_number 114
_space_group_name_Hall 'P -4 2n'
_space_group_name_H-M_alt 'P -4 21 c'
_atom_sites_solution_hydrogens mixed
_atom_sites_solution_primary dual
_audit_creation_date 2022-09-13
_audit_creation_method
;FinalCif V110 by Daniel Kratzert, Freiburg 2022,
https://dkratzert.de/finalcif.html
;
_audit_update_record
;
2025-04-30 deposited with the CCDC.	2025-06-30 downloaded from the CCDC.
;
_cell_angle_alpha 90
_cell_angle_beta 90
_cell_angle_gamma 90
_cell_formula_units_Z 8
_cell_length_a 18.2827(6)
_cell_length_b 18.2827(6)
_cell_length_c 20.6322(11)
_cell_measurement_reflns_used 8200
_cell_measurement_temperature 100.00
_cell_measurement_theta_max 11.386
_cell_measurement_theta_min 2.491
_cell_volume 6896.5(5)
_computing_cell_refinement 'SAINT V8.40A (Bruker, 2019)'
_computing_data_collection 'Bruker BIS V6.2.14/2020-04-30'
_computing_data_reduction 'SAINT V8.40A (Bruker, 2019)'
_computing_molecular_graphics 'Olex2 1.5 (Dolomanov et al., 2009)'
_computing_publication_material 'Olex2 1.5 (Dolomanov et al., 2009)'
_computing_structure_refinement 'XL  (Sheldrick, 2008)'
_computing_structure_solution 'XT  (Sheldrick, 2015)'
_diffrn_ambient_environment N~2~
_diffrn_ambient_temperature 100.00
_diffrn_detector CPAD
_diffrn_detector_area_resol_mean 7.41
_diffrn_detector_type 'Bruker PHOTON III'
_diffrn_measured_fraction_theta_full 0.995
_diffrn_measured_fraction_theta_max 0.997
_diffrn_measurement_device 'four-circle diffractometer'
_diffrn_measurement_device_type 'Bruker D8 VENTURE dual wavelength Mo/Cu'
_diffrn_measurement_method '\w and \f scans'
_diffrn_measurement_specimen_support 'MiTeGen micromount'
_diffrn_radiation_monochromator 'mirror optics'
_diffrn_radiation_probe x-ray
_diffrn_radiation_type MoK\a
_diffrn_radiation_wavelength 0.71073
_diffrn_reflns_av_R_equivalents 0.0358
_diffrn_reflns_av_unetI/netI 0.0183
_diffrn_reflns_Laue_measured_fraction_full 0.995
_diffrn_reflns_Laue_measured_fraction_max 0.997
_diffrn_reflns_limit_h_max 26
_diffrn_reflns_limit_h_min -24
_diffrn_reflns_limit_k_max 26
_diffrn_reflns_limit_k_min -26
_diffrn_reflns_limit_l_max 30
_diffrn_reflns_limit_l_min -29
_diffrn_reflns_number 87023
_diffrn_reflns_point_group_measured_fraction_full 0.997
_diffrn_reflns_point_group_measured_fraction_max 0.997
_diffrn_reflns_theta_full 25.242
_diffrn_reflns_theta_max 31.534
_diffrn_reflns_theta_min 2.267
_diffrn_source 'microfocus sealed X-ray tube'
_diffrn_source_current 1.0
_diffrn_source_power 0.05
_diffrn_source_type 'Incoatec I\ms'
_diffrn_source_voltage 50.0
_diffrn_standards_number 0
_exptl_absorpt_coefficient_mu 0.829
_exptl_absorpt_correction_T_max 0.3259
_exptl_absorpt_correction_T_min 0.2808
_exptl_absorpt_correction_type multi-scan
_exptl_absorpt_process_details
;
SADABS-2016/2 (Bruker,2016/2) was used for absorption correction.
wR2(int) was 0.0745 before and 0.0513 after correction.
The Ratio of minimum to maximum transmission is 0.8616.
The \l/2 correction factor is Not present.
;
_exptl_crystal_colour yellow
_exptl_crystal_colour_primary yellow
_exptl_crystal_density_diffrn 1.224
_exptl_crystal_description block
_exptl_crystal_F_000 2640
_exptl_crystal_recrystallization_method 'Re-crystallisation from solvent: methanol'
_exptl_crystal_size_max 0.71
_exptl_crystal_size_mid 0.262
_exptl_crystal_size_min 0.233
_refine_diff_density_max 0.901
_refine_diff_density_min -0.756
_refine_diff_density_rms 0.069
_refine_ls_abs_structure_details
;
 Flack x determined using 4978 quotients [(I+)-(I-)]/[(I+)+(I-)]
 (Parsons, Flack and Wagner, Acta Cryst. B69 (2013) 249-259).
;
_refine_ls_abs_structure_Flack -0.030(4)
_refine_ls_extinction_method none
_refine_ls_goodness_of_fit_ref 1.086
_refine_ls_hydrogen_treatment mixed
_refine_ls_matrix_type full
_refine_ls_number_parameters 368
_refine_ls_number_reflns 11477
_refine_ls_number_restraints 0
_refine_ls_restrained_S_all 1.086
_refine_ls_R_factor_all 0.0248
_refine_ls_R_factor_gt 0.0235
_refine_ls_shift/su_max 0.001
_refine_ls_shift/su_mean 0.000
_refine_ls_structure_factor_coef Fsqd
_refine_ls_weighting_details 'w=1/[\s^2^(Fo^2^)+(0.0413P)^2^+1.5181P] where P=(Fo^2^+2Fc^2^)/3'
_refine_ls_weighting_scheme calc
_refine_ls_wR_factor_gt 0.0670
_refine_ls_wR_factor_ref 0.0683
_reflns_Friedel_coverage 0.853
_reflns_Friedel_fraction_full 0.999
_reflns_Friedel_fraction_max 0.997
_reflns_number_gt 11101
_reflns_number_total 11477
_reflns_threshold_expression 'I > 2\s(I)'
_cod_data_source_file d5sc03374h3.cif
_cod_data_source_block mo_1754_cg_0m
_cod_original_cell_volume 6896.5(6)
_cod_database_code 1575596
_shelx_shelxl_version_number 2018/3
_olex2_refinement_description
;
1. Fixed Uiso
 At 1.2 times of:
  All C(H) groups
 At 1.5 times of:
  All C(H,H,H) groups
2.a Aromatic/amide H refined with riding coordinates:
 C3(H3), C5(H5), C17(H17), C19(H19), C32(H32), C33(H33), C34(H34), C35(H35)
2.b Idealised Me refined as rotating group:
 C8(H8A,H8B,H8C), C9(H9A,H9B,H9C), C10(H10A,H10B,H10C), C12(H12A,H12B,H12C),
 C13(H13A,H13B,H13C), C14(H14A,H14B,H14C), C22(H22A,H22B,H22C), C23(H23A,H23B,
 H23C), C24(H24A,H24B,H24C), C26(H26A,H26B,H26C), C27(H27A,H27B,H27C), C28(H28A,
 H28B,H28C)
;
_olex2_submission_special_instructions 'No special instructions were received'
_shelx_space_group_comment
;
The symmetry employed for this shelxl refinement is uniquely defined
by the following loop, which should always be used as a source of
symmetry information in preference to the above space-group names.
They are only intended as comments.
;
_olex2_diffrn_ambient_temperature_device 'Oxford Cryostream 800'

loop_
_space_group_symop_operation_xyz
'x, y, z'
'-x, -y, z'
'y, -x, -z'
'-y, x, -z'
'-x+1/2, y+1/2, -z+1/2'
'x+1/2, -y+1/2, -z+1/2'
'-y+1/2, -x+1/2, z+1/2'
'y+1/2, x+1/2, z+1/2'

loop_
_atom_site_label
_atom_site_type_symbol
_atom_site_fract_x
_atom_site_fract_y
_atom_site_fract_z
_atom_site_U_iso_or_equiv
_atom_site_adp_type
_atom_site_occupancy
_atom_site_site_symmetry_order
_atom_site_calc_flag
_atom_site_refinement_flags_posn
_atom_site_refinement_flags_adp
_atom_site_refinement_flags_occupancy
_atom_site_disorder_assembly
_atom_site_disorder_group
Sb1 Sb 0.34246(2) 0.45500(2) 0.48750(2) 0.02252(4) Uani 1 1 d . . . . .
O1 O 0.25430(10) 0.41534(9) 0.44173(8) 0.0251(3) Uani 1 1 d . . . . .
O2 O 0.36460(10) 0.51443(9) 0.40689(8) 0.0253(3) Uani 1 1 d . . . . .
N1 N 0.25594(12) 0.43213(11) 0.57404(9) 0.0240(3) Uani 1 1 d . . . . .
H1 H 0.2705(19) 0.3974(19) 0.6005(18) 0.032(9) Uiso 1 1 d . . . . .
N2 N 0.29560(10) 0.55321(9) 0.51089(9) 0.0218(3) Uani 1 1 d . . . . .
C1 C 0.19092(13) 0.40485(12) 0.47410(11) 0.0230(4) Uani 1 1 d . . . . .
C2 C 0.18821(13) 0.41024(12) 0.54137(12) 0.0230(4) Uani 1 1 d . . . . .
C3 C 0.12465(13) 0.39688(13) 0.57620(11) 0.0250(4) Uani 1 1 d . . . . .
H3 H 0.124965 0.401406 0.622064 0.030 Uiso 1 1 calc R U . . .
C4 C 0.06087(13) 0.37703(13) 0.54474(12) 0.0262(4) Uani 1 1 d . . . . .
C5 C 0.06334(13) 0.37374(13) 0.47670(11) 0.0272(4) Uani 1 1 d . . . . .
H5 H 0.019877 0.360518 0.454355 0.033 Uiso 1 1 calc R U . . .
C6 C 0.12538(13) 0.38862(13) 0.44005(11) 0.0252(4) Uani 1 1 d . . . . .
C7 C 0.12311(14) 0.39268(15) 0.36556(11) 0.0305(5) Uani 1 1 d . . . . .
C8 C 0.13914(19) 0.47269(17) 0.34602(13) 0.0404(6) Uani 1 1 d . . . . .
H8A H 0.101674 0.504834 0.364525 0.061 Uiso 1 1 calc R U . . .
H8B H 0.138573 0.476953 0.298671 0.061 Uiso 1 1 calc R U . . .
H8C H 0.187343 0.487023 0.362460 0.061 Uiso 1 1 calc R U . . .
C9 C 0.17948(16) 0.34099(18) 0.33470(13) 0.0385(6) Uani 1 1 d . . . . .
H9A H 0.228943 0.358434 0.344510 0.058 Uiso 1 1 calc R U . . .
H9B H 0.172363 0.339967 0.287634 0.058 Uiso 1 1 calc R U . . .
H9C H 0.173091 0.291609 0.352285 0.058 Uiso 1 1 calc R U . . .
C10 C 0.04754(16) 0.3716(2) 0.33901(13) 0.0433(7) Uani 1 1 d . . . . .
H10A H 0.035007 0.322123 0.353473 0.065 Uiso 1 1 calc R U . . .
H10B H 0.048533 0.373043 0.291532 0.065 Uiso 1 1 calc R U . . .
H10C H 0.010848 0.406237 0.355061 0.065 Uiso 1 1 calc R U . . .
C11 C -0.01037(14) 0.35955(16) 0.58066(12) 0.0320(5) Uani 1 1 d . . . . .
C12 C -0.02923(16) 0.27859(17) 0.57258(15) 0.0380(6) Uani 1 1 d . . . . .
H12A H -0.031294 0.266486 0.526349 0.057 Uiso 1 1 calc R U . . .
H12B H -0.076855 0.268697 0.592550 0.057 Uiso 1 1 calc R U . . .
H12C H 0.008353 0.248699 0.593682 0.057 Uiso 1 1 calc R U . . .
C13 C -0.00473(17) 0.3755(2) 0.65364(14) 0.0464(8) Uani 1 1 d . . . . .
H13A H 0.031471 0.342776 0.673247 0.070 Uiso 1 1 calc R U . . .
H13B H -0.052466 0.367590 0.674072 0.070 Uiso 1 1 calc R U . . .
H13C H 0.010398 0.426436 0.660136 0.070 Uiso 1 1 calc R U . . .
C14 C -0.07318(15) 0.40687(17) 0.55274(16) 0.0390(6) Uani 1 1 d . . . . .
H14A H -0.060349 0.458737 0.556520 0.059 Uiso 1 1 calc R U . . .
H14B H -0.118242 0.397296 0.577022 0.059 Uiso 1 1 calc R U . . .
H14C H -0.080698 0.394514 0.506998 0.059 Uiso 1 1 calc R U . . .
C15 C 0.32678(13) 0.57778(12) 0.40225(11) 0.0234(4) Uani 1 1 d . . . . .
C16 C 0.29014(12) 0.60196(11) 0.45867(10) 0.0217(4) Uani 1 1 d . . . . .
C17 C 0.24958(12) 0.66654(11) 0.45774(10) 0.0223(3) Uani 1 1 d . . . . .
H17 H 0.224485 0.682043 0.495640 0.027 Uiso 1 1 calc R U . . .
C18 C 0.24572(12) 0.70862(12) 0.40113(10) 0.0225(4) Uani 1 1 d . . . . .
C19 C 0.28267(13) 0.68388(13) 0.34590(10) 0.0250(4) Uani 1 1 d . . . . .
H19 H 0.280504 0.712688 0.307624 0.030 Uiso 1 1 calc R U . . .
C20 C 0.32287(13) 0.61830(13) 0.34452(10) 0.0251(4) Uani 1 1 d . . . . .
C21 C 0.35950(17) 0.59012(15) 0.28239(11) 0.0335(5) Uani 1 1 d . . . . .
C22 C 0.44251(17) 0.58267(17) 0.29272(14) 0.0390(6) Uani 1 1 d . . . . .
H22A H 0.463134 0.630477 0.303998 0.059 Uiso 1 1 calc R U . . .
H22B H 0.465351 0.564786 0.252774 0.059 Uiso 1 1 calc R U . . .
H22C H 0.451924 0.547985 0.327961 0.059 Uiso 1 1 calc R U . . .
C23 C 0.3480(2) 0.64299(18) 0.22513(12) 0.0470(8) Uani 1 1 d . . . . .
H23A H 0.295503 0.649127 0.217212 0.071 Uiso 1 1 calc R U . . .
H23B H 0.371366 0.622930 0.186254 0.071 Uiso 1 1 calc R U . . .
H23C H 0.369809 0.690530 0.235510 0.071 Uiso 1 1 calc R U . . .
C24 C 0.3262(2) 0.51555(18) 0.26365(15) 0.0487(8) Uani 1 1 d . . . . .
H24A H 0.347704 0.498830 0.222739 0.073 Uiso 1 1 calc R U . . .
H24B H 0.273163 0.520666 0.258502 0.073 Uiso 1 1 calc R U . . .
H24C H 0.336591 0.479774 0.297800 0.073 Uiso 1 1 calc R U . . .
C25 C 0.19520(13) 0.77546(13) 0.39936(11) 0.0258(4) Uani 1 1 d . . . . .
C26 C 0.20015(14) 0.82018(13) 0.46252(12) 0.0303(4) Uani 1 1 d . . . . .
H26A H 0.184277 0.789868 0.499079 0.046 Uiso 1 1 calc R U . . .
H26B H 0.168503 0.863287 0.459225 0.046 Uiso 1 1 calc R U . . .
H26C H 0.250822 0.835842 0.469421 0.046 Uiso 1 1 calc R U . . .
C27 C 0.21239(16) 0.82686(14) 0.34286(13) 0.0334(5) Uani 1 1 d . . . . .
H27A H 0.263281 0.843310 0.345982 0.050 Uiso 1 1 calc R U . . .
H27B H 0.179714 0.869313 0.344603 0.050 Uiso 1 1 calc R U . . .
H27C H 0.205167 0.800894 0.301804 0.050 Uiso 1 1 calc R U . . .
C28 C 0.11623(15) 0.74729(17) 0.39119(14) 0.0361(5) Uani 1 1 d . . . . .
H28A H 0.112781 0.718140 0.351448 0.054 Uiso 1 1 calc R U . . .
H28B H 0.082651 0.788948 0.388414 0.054 Uiso 1 1 calc R U . . .
H28C H 0.103080 0.716868 0.428526 0.054 Uiso 1 1 calc R U . . .
C30 C 0.24979(13) 0.50100(13) 0.60880(10) 0.0240(4) Uani 1 1 d . . . . .
C31 C 0.27045(12) 0.56411(12) 0.57426(10) 0.0228(4) Uani 1 1 d . . . . .
C32 C 0.26864(13) 0.63140(13) 0.60663(11) 0.0259(4) Uani 1 1 d . . . . .
H32 H 0.284569 0.674549 0.585218 0.031 Uiso 1 1 calc R U . . .
C33 C 0.24349(16) 0.63499(15) 0.67020(12) 0.0330(5) Uani 1 1 d . . . . .
H33 H 0.241038 0.681093 0.691334 0.040 Uiso 1 1 calc R U . . .
C34 C 0.22196(18) 0.57271(16) 0.70328(12) 0.0379(6) Uani 1 1 d . . . . .
H34 H 0.204674 0.576028 0.746600 0.045 Uiso 1 1 calc R U . . .
C35 C 0.22593(16) 0.50510(15) 0.67230(11) 0.0320(5) Uani 1 1 d . . . . .
H35 H 0.212267 0.461864 0.694785 0.038 Uiso 1 1 calc R U . . .

loop_
_atom_site_aniso_label
_atom_site_aniso_U_11
_atom_site_aniso_U_22
_atom_site_aniso_U_33
_atom_site_aniso_U_23
_atom_site_aniso_U_13
_atom_site_aniso_U_12
Sb1 0.02422(6) 0.01984(6) 0.02351(6) 0.00201(5) -0.00327(5) 0.00054(4)
O1 0.0264(8) 0.0261(8) 0.0228(7) 0.0002(6) -0.0017(6) -0.0027(6)
O2 0.0312(8) 0.0216(7) 0.0232(7) 0.0011(6) 0.0006(6) 0.0013(6)
N1 0.0284(9) 0.0214(8) 0.0223(8) 0.0032(7) -0.0068(7) -0.0021(7)
N2 0.0268(7) 0.0209(7) 0.0178(6) 0.0018(7) -0.0012(7) 0.0009(6)
C1 0.0256(9) 0.0203(8) 0.0231(10) 0.0007(7) -0.0019(7) 0.0004(7)
C2 0.0248(9) 0.0210(9) 0.0232(9) -0.0001(8) -0.0042(8) 0.0011(7)
C3 0.0280(10) 0.0253(10) 0.0219(9) -0.0002(8) -0.0026(8) 0.0012(8)
C4 0.0249(10) 0.0286(10) 0.0252(9) -0.0030(8) -0.0013(8) 0.0025(8)
C5 0.0249(9) 0.0314(10) 0.0253(10) -0.0048(8) -0.0043(8) 0.0022(8)
C6 0.0275(10) 0.0257(10) 0.0223(9) -0.0038(8) -0.0043(8) 0.0027(8)
C7 0.0303(11) 0.0399(13) 0.0214(9) -0.0064(9) -0.0048(8) 0.0026(10)
C8 0.0491(16) 0.0450(15) 0.0270(11) 0.0059(10) -0.0076(11) 0.0049(12)
C9 0.0349(12) 0.0487(15) 0.0319(11) -0.0162(12) -0.0009(10) 0.0019(12)
C10 0.0318(12) 0.071(2) 0.0269(11) -0.0100(12) -0.0080(10) -0.0001(13)
C11 0.0259(10) 0.0444(14) 0.0257(10) -0.0051(10) -0.0004(8) 0.0009(9)
C12 0.0324(13) 0.0436(15) 0.0381(13) 0.0060(11) 0.0021(10) -0.0018(11)
C13 0.0323(13) 0.075(2) 0.0323(12) -0.0103(14) 0.0040(11) -0.0020(14)
C14 0.0258(11) 0.0451(15) 0.0461(15) -0.0077(12) -0.0006(11) 0.0059(10)
C15 0.0271(10) 0.0218(9) 0.0213(9) -0.0019(7) -0.0025(7) -0.0006(7)
C16 0.0265(9) 0.0206(8) 0.0180(8) 0.0017(7) -0.0039(7) -0.0033(7)
C17 0.0250(9) 0.0227(9) 0.0191(8) 0.0004(7) -0.0016(7) -0.0007(7)
C18 0.0264(9) 0.0217(9) 0.0194(8) 0.0014(7) -0.0044(7) -0.0010(7)
C19 0.0315(11) 0.0252(9) 0.0184(8) 0.0026(7) -0.0043(8) -0.0012(8)
C20 0.0326(11) 0.0246(9) 0.0180(8) -0.0008(7) -0.0028(8) -0.0005(8)
C21 0.0515(15) 0.0295(11) 0.0196(9) -0.0018(8) 0.0004(10) 0.0035(10)
C22 0.0464(16) 0.0388(13) 0.0318(11) 0.0005(10) 0.0113(11) 0.0111(12)
C23 0.074(2) 0.0474(16) 0.0199(9) 0.0035(10) 0.0045(12) 0.0169(16)
C24 0.077(2) 0.0406(15) 0.0281(12) -0.0137(11) -0.0011(14) -0.0051(15)
C25 0.0273(10) 0.0263(10) 0.0237(9) 0.0040(8) -0.0033(8) 0.0007(8)
C26 0.0341(11) 0.0268(10) 0.0302(10) 0.0008(9) -0.0017(9) 0.0049(9)
C27 0.0395(13) 0.0293(11) 0.0314(11) 0.0092(9) -0.0017(10) 0.0050(9)
C28 0.0295(11) 0.0405(14) 0.0382(13) 0.0074(11) -0.0084(10) -0.0005(10)
C30 0.0288(10) 0.0251(9) 0.0180(8) 0.0018(7) -0.0056(7) -0.0028(8)
C31 0.0261(9) 0.0244(9) 0.0177(8) 0.0010(7) -0.0044(7) -0.0010(7)
C32 0.0314(11) 0.0255(9) 0.0209(9) -0.0007(8) -0.0052(8) -0.0027(8)
C33 0.0447(14) 0.0337(11) 0.0205(9) -0.0052(8) -0.0025(9) -0.0038(11)
C34 0.0561(17) 0.0402(13) 0.0174(9) -0.0024(9) -0.0020(10) -0.0084(13)
C35 0.0437(13) 0.0337(11) 0.0187(9) 0.0036(8) -0.0033(9) -0.0069(10)

loop_
_atom_type_symbol
_atom_type_description
_atom_type_scat_dispersion_real
_atom_type_scat_dispersion_imag
_atom_type_scat_source
C C 0.0033 0.0016 'International Tables Vol C Tables 4.2.6.8 and 6.1.1.4'
H H 0.0000 0.0000 'International Tables Vol C Tables 4.2.6.8 and 6.1.1.4'
N N 0.0061 0.0033 'International Tables Vol C Tables 4.2.6.8 and 6.1.1.4'
O O 0.0106 0.0060 'International Tables Vol C Tables 4.2.6.8 and 6.1.1.4'
Sb Sb -0.5866 1.5461 'International Tables Vol C Tables 4.2.6.8 and 6.1.1.4'

loop_
_exptl_crystal_face_index_h
_exptl_crystal_face_index_k
_exptl_crystal_face_index_l
_exptl_crystal_face_perp_dist
0.00 1.00 -1.00 0.1240
-2.00 -2.00 1.00 0.3150
2.00 1.00 0.00 0.1410
-1.00 0.00 -1.00 0.2910
2.00 1.00 1.00 0.1610
-2.00 -1.00 -1.00 0.3550
-1.00 -1.00 0.00 0.3360
2.00 2.00 1.00 0.1380
0.00 0.00 -1.00 0.0880
0.00 0.00 1.00 0.1130
-1.00 -2.00 1.00 0.2580
-1.00 0.00 2.00 0.1820
1.00 0.00 -2.00 0.1360
-1.00 2.00 2.00 0.1080
1.00 -2.00 -2.00 0.1430
-1.00 1.00 1.00 0.1400
-2.00 2.00 1.00 0.1250
-1.00 2.00 0.00 0.1280
1.00 -2.00 0.00 0.1350
-1.00 1.00 0.00 0.1140
1.00 1.00 -1.00 0.1350
1.00 -2.00 1.00 0.1090
1.00 -2.00 2.00 0.0950
2.00 2.00 -1.00 0.1290

loop_
_geom_angle_atom_site_label_1
_geom_angle_atom_site_label_2
_geom_angle_atom_site_label_3
_geom_angle
_geom_angle_site_symmetry_1
_geom_angle_site_symmetry_3
_geom_angle_publ_flag
O1 Sb1 O2 88.16(7) . . ?
O1 Sb1 N1 76.09(6) . . ?
O1 Sb1 N2 95.27(7) . . ?
O2 Sb1 N1 145.87(7) . . ?
O2 Sb1 N2 78.87(7) . . ?
N2 Sb1 N1 72.80(7) . . ?
C1 O1 Sb1 120.54(14) . . ?
C15 O2 Sb1 114.51(14) . . ?
Sb1 N1 H1 113(2) . . ?
C2 N1 Sb1 105.06(14) . . ?
C2 N1 H1 110(2) . . ?
C30 N1 Sb1 105.35(14) . . ?
C30 N1 H1 110(2) . . ?
C30 N1 C2 113.46(19) . . ?
C16 N2 Sb1 113.98(14) . . ?
C31 N2 Sb1 118.84(14) . . ?
C31 N2 C16 127.13(18) . . ?
O1 C1 C2 120.9(2) . . ?
O1 C1 C6 120.6(2) . . ?
C2 C1 C6 118.5(2) . . ?
C1 C2 N1 116.6(2) . . ?
C3 C2 N1 121.2(2) . . ?
C3 C2 C1 122.2(2) . . ?
C2 C3 H3 119.7 . . ?
C4 C3 C2 120.6(2) . . ?
C4 C3 H3 119.7 . . ?
C3 C4 C5 116.9(2) . . ?
C3 C4 C11 123.0(2) . . ?
C5 C4 C11 120.1(2) . . ?
C4 C5 H5 117.9 . . ?
C6 C5 C4 124.1(2) . . ?
C6 C5 H5 117.9 . . ?
C1 C6 C7 120.4(2) . . ?
C5 C6 C1 117.4(2) . . ?
C5 C6 C7 122.0(2) . . ?
C6 C7 C8 107.5(2) . . ?
C9 C7 C6 111.5(2) . . ?
C9 C7 C8 110.3(2) . . ?
C10 C7 C6 111.6(2) . . ?
C10 C7 C8 108.4(2) . . ?
C10 C7 C9 107.5(2) . . ?
C7 C8 H8A 109.5 . . ?
C7 C8 H8B 109.5 . . ?
C7 C8 H8C 109.5 . . ?
H8A C8 H8B 109.5 . . ?
H8A C8 H8C 109.5 . . ?
H8B C8 H8C 109.5 . . ?
C7 C9 H9A 109.5 . . ?
C7 C9 H9B 109.5 . . ?
C7 C9 H9C 109.5 . . ?
H9A C9 H9B 109.5 . . ?
H9A C9 H9C 109.5 . . ?
H9B C9 H9C 109.5 . . ?
C7 C10 H10A 109.5 . . ?
C7 C10 H10B 109.5 . . ?
C7 C10 H10C 109.5 . . ?
H10A C10 H10B 109.5 . . ?
H10A C10 H10C 109.5 . . ?
H10B C10 H10C 109.5 . . ?
C4 C11 C13 112.1(2) . . ?
C4 C11 C14 109.5(2) . . ?
C12 C11 C4 109.9(2) . . ?
C12 C11 C13 107.8(3) . . ?
C12 C11 C14 109.4(2) . . ?
C13 C11 C14 107.9(2) . . ?
C11 C12 H12A 109.5 . . ?
C11 C12 H12B 109.5 . . ?
C11 C12 H12C 109.5 . . ?
H12A C12 H12B 109.5 . . ?
H12A C12 H12C 109.5 . . ?
H12B C12 H12C 109.5 . . ?
C11 C13 H13A 109.5 . . ?
C11 C13 H13B 109.5 . . ?
C11 C13 H13C 109.5 . . ?
H13A C13 H13B 109.5 . . ?
H13A C13 H13C 109.5 . . ?
H13B C13 H13C 109.5 . . ?
C11 C14 H14A 109.5 . . ?
C11 C14 H14B 109.5 . . ?
C11 C14 H14C 109.5 . . ?
H14A C14 H14B 109.5 . . ?
H14A C14 H14C 109.5 . . ?
H14B C14 H14C 109.5 . . ?
O2 C15 C16 116.86(19) . . ?
O2 C15 C20 122.5(2) . . ?
C20 C15 C16 120.6(2) . . ?
N2 C16 C15 113.6(2) . . ?
C17 C16 N2 125.9(2) . . ?
C17 C16 C15 120.35(19) . . ?
C16 C17 H17 119.9 . . ?
C16 C17 C18 120.2(2) . . ?
C18 C17 H17 119.9 . . ?
C17 C18 C25 119.2(2) . . ?
C19 C18 C17 118.5(2) . . ?
C19 C18 C25 121.95(19) . . ?
C18 C19 H19 118.5 . . ?
C18 C19 C20 123.0(2) . . ?
C20 C19 H19 118.5 . . ?
C15 C20 C19 117.3(2) . . ?
C15 C20 C21 120.6(2) . . ?
C19 C20 C21 122.1(2) . . ?
C20 C21 C22 110.1(2) . . ?
C20 C21 C23 111.7(2) . . ?
C20 C21 C24 109.5(2) . . ?
C22 C21 C23 107.2(3) . . ?
C22 C21 C24 110.2(3) . . ?
C23 C21 C24 108.0(2) . . ?
C21 C22 H22A 109.5 . . ?
C21 C22 H22B 109.5 . . ?
C21 C22 H22C 109.5 . . ?
H22A C22 H22B 109.5 . . ?
H22A C22 H22C 109.5 . . ?
H22B C22 H22C 109.5 . . ?
C21 C23 H23A 109.5 . . ?
C21 C23 H23B 109.5 . . ?
C21 C23 H23C 109.5 . . ?
H23A C23 H23B 109.5 . . ?
H23A C23 H23C 109.5 . . ?
H23B C23 H23C 109.5 . . ?
C21 C24 H24A 109.5 . . ?
C21 C24 H24B 109.5 . . ?
C21 C24 H24C 109.5 . . ?
H24A C24 H24B 109.5 . . ?
H24A C24 H24C 109.5 . . ?
H24B C24 H24C 109.5 . . ?
C18 C25 C26 111.57(18) . . ?
C18 C25 C28 107.5(2) . . ?
C26 C25 C28 108.9(2) . . ?
C27 C25 C18 112.6(2) . . ?
C27 C25 C26 107.8(2) . . ?
C27 C25 C28 108.3(2) . . ?
C25 C26 H26A 109.5 . . ?
C25 C26 H26B 109.5 . . ?
C25 C26 H26C 109.5 . . ?
H26A C26 H26B 109.5 . . ?
H26A C26 H26C 109.5 . . ?
H26B C26 H26C 109.5 . . ?
C25 C27 H27A 109.5 . . ?
C25 C27 H27B 109.5 . . ?
C25 C27 H27C 109.5 . . ?
H27A C27 H27B 109.5 . . ?
H27A C27 H27C 109.5 . . ?
H27B C27 H27C 109.5 . . ?
C25 C28 H28A 109.5 . . ?
C25 C28 H28B 109.5 . . ?
C25 C28 H28C 109.5 . . ?
H28A C28 H28B 109.5 . . ?
H28A C28 H28C 109.5 . . ?
H28B C28 H28C 109.5 . . ?
C31 C30 N1 116.08(19) . . ?
C35 C30 N1 122.6(2) . . ?
C35 C30 C31 121.3(2) . . ?
N2 C31 C30 116.36(19) . . ?
N2 C31 C32 125.3(2) . . ?
C32 C31 C30 118.2(2) . . ?
C31 C32 H32 120.0 . . ?
C33 C32 C31 119.9(2) . . ?
C33 C32 H32 120.0 . . ?
C32 C33 H33 119.3 . . ?
C34 C33 C32 121.3(2) . . ?
C34 C33 H33 119.3 . . ?
C33 C34 H34 120.4 . . ?
C33 C34 C35 119.3(2) . . ?
C35 C34 H34 120.4 . . ?
C30 C35 C34 119.9(2) . . ?
C30 C35 H35 120.0 . . ?
C34 C35 H35 120.0 . . ?

loop_
_geom_bond_atom_site_label_1
_geom_bond_atom_site_label_2
_geom_bond_distance
_geom_bond_site_symmetry_2
_geom_bond_publ_flag
Sb1 O1 2.0039(17) . ?
Sb1 O2 2.0275(17) . ?
Sb1 N1 2.422(2) . ?
Sb1 N2 2.0471(17) . ?
O1 C1 1.351(3) . ?
O2 C15 1.352(3) . ?
N1 H1 0.88(4) . ?
N1 C2 1.466(3) . ?
N1 C30 1.453(3) . ?
N2 C16 1.402(3) . ?
N2 C31 1.400(3) . ?
C1 C2 1.392(3) . ?
C1 C6 1.420(3) . ?
C2 C3 1.388(3) . ?
C3 H3 0.9500 . ?
C3 C4 1.383(3) . ?
C4 C5 1.406(3) . ?
C4 C11 1.532(3) . ?
C5 H5 0.9500 . ?
C5 C6 1.390(3) . ?
C6 C7 1.539(3) . ?
C7 C8 1.545(4) . ?
C7 C9 1.536(4) . ?
C7 C10 1.535(4) . ?
C8 H8A 0.9800 . ?
C8 H8B 0.9800 . ?
C8 H8C 0.9800 . ?
C9 H9A 0.9800 . ?
C9 H9B 0.9800 . ?
C9 H9C 0.9800 . ?
C10 H10A 0.9800 . ?
C10 H10B 0.9800 . ?
C10 H10C 0.9800 . ?
C11 C12 1.529(4) . ?
C11 C13 1.537(4) . ?
C11 C14 1.549(4) . ?
C12 H12A 0.9800 . ?
C12 H12B 0.9800 . ?
C12 H12C 0.9800 . ?
C13 H13A 0.9800 . ?
C13 H13B 0.9800 . ?
C13 H13C 0.9800 . ?
C14 H14A 0.9800 . ?
C14 H14B 0.9800 . ?
C14 H14C 0.9800 . ?
C15 C16 1.414(3) . ?
C15 C20 1.404(3) . ?
C16 C17 1.394(3) . ?
C17 H17 0.9500 . ?
C17 C18 1.400(3) . ?
C18 C19 1.400(3) . ?
C18 C25 1.532(3) . ?
C19 H19 0.9500 . ?
C19 C20 1.407(3) . ?
C20 C21 1.535(3) . ?
C21 C22 1.539(4) . ?
C21 C23 1.541(4) . ?
C21 C24 1.542(4) . ?
C22 H22A 0.9800 . ?
C22 H22B 0.9800 . ?
C22 H22C 0.9800 . ?
C23 H23A 0.9800 . ?
C23 H23B 0.9800 . ?
C23 H23C 0.9800 . ?
C24 H24A 0.9800 . ?
C24 H24B 0.9800 . ?
C24 H24C 0.9800 . ?
C25 C26 1.541(3) . ?
C25 C27 1.530(3) . ?
C25 C28 1.542(4) . ?
C26 H26A 0.9800 . ?
C26 H26B 0.9800 . ?
C26 H26C 0.9800 . ?
C27 H27A 0.9800 . ?
C27 H27B 0.9800 . ?
C27 H27C 0.9800 . ?
C28 H28A 0.9800 . ?
C28 H28B 0.9800 . ?
C28 H28C 0.9800 . ?
C30 C31 1.408(3) . ?
C30 C35 1.383(3) . ?
C31 C32 1.400(3) . ?
C32 H32 0.9500 . ?
C32 C33 1.391(3) . ?
C33 H33 0.9500 . ?
C33 C34 1.385(4) . ?
C34 H34 0.9500 . ?
C34 C35 1.393(4) . ?
C35 H35 0.9500 . ?

loop_
_geom_torsion_atom_site_label_1
_geom_torsion_atom_site_label_2
_geom_torsion_atom_site_label_3
_geom_torsion_atom_site_label_4
_geom_torsion
_geom_torsion_site_symmetry_1
_geom_torsion_site_symmetry_2
_geom_torsion_site_symmetry_3
_geom_torsion_site_symmetry_4
_geom_torsion_publ_flag
Sb1 O1 C1 C2 -10.1(3) . . . . ?
Sb1 O1 C1 C6 169.36(16) . . . . ?
Sb1 O2 C15 C16 13.3(2) . . . . ?
Sb1 O2 C15 C20 -166.23(18) . . . . ?
Sb1 N1 C2 C1 2.9(2) . . . . ?
Sb1 N1 C2 C3 -176.14(18) . . . . ?
Sb1 N1 C30 C31 21.4(2) . . . . ?
Sb1 N1 C30 C35 -157.9(2) . . . . ?
Sb1 N2 C16 C15 -8.0(2) . . . . ?
Sb1 N2 C16 C17 167.95(17) . . . . ?
Sb1 N2 C31 C30 -26.6(2) . . . . ?
Sb1 N2 C31 C32 149.22(19) . . . . ?
O1 C1 C2 N1 3.7(3) . . . . ?
O1 C1 C2 C3 -177.34(19) . . . . ?
O1 C1 C6 C5 175.8(2) . . . . ?
O1 C1 C6 C7 -8.1(3) . . . . ?
O2 C15 C16 N2 -3.4(3) . . . . ?
O2 C15 C16 C17 -179.61(19) . . . . ?
O2 C15 C20 C19 -179.1(2) . . . . ?
O2 C15 C20 C21 2.6(4) . . . . ?
N1 C2 C3 C4 179.3(2) . . . . ?
N1 C30 C31 N2 -1.0(3) . . . . ?
N1 C30 C31 C32 -177.2(2) . . . . ?
N1 C30 C35 C34 179.3(3) . . . . ?
N2 C16 C17 C18 -176.7(2) . . . . ?
N2 C31 C32 C33 -178.9(2) . . . . ?
C1 C2 C3 C4 0.4(4) . . . . ?
C1 C6 C7 C8 -62.4(3) . . . . ?
C1 C6 C7 C9 58.6(3) . . . . ?
C1 C6 C7 C10 178.9(2) . . . . ?
C2 N1 C30 C31 -93.0(2) . . . . ?
C2 N1 C30 C35 87.7(3) . . . . ?
C2 C1 C6 C5 -4.6(3) . . . . ?
C2 C1 C6 C7 171.4(2) . . . . ?
C2 C3 C4 C5 -2.1(4) . . . . ?
C2 C3 C4 C11 178.3(2) . . . . ?
C3 C4 C5 C6 0.4(4) . . . . ?
C3 C4 C11 C12 -113.1(3) . . . . ?
C3 C4 C11 C13 6.8(4) . . . . ?
C3 C4 C11 C14 126.6(3) . . . . ?
C4 C5 C6 C1 3.0(4) . . . . ?
C4 C5 C6 C7 -173.0(2) . . . . ?
C5 C4 C11 C12 67.3(3) . . . . ?
C5 C4 C11 C13 -172.8(3) . . . . ?
C5 C4 C11 C14 -53.0(3) . . . . ?
C5 C6 C7 C8 113.5(3) . . . . ?
C5 C6 C7 C9 -125.5(3) . . . . ?
C5 C6 C7 C10 -5.2(4) . . . . ?
C6 C1 C2 N1 -175.83(19) . . . . ?
C6 C1 C2 C3 3.2(4) . . . . ?
C11 C4 C5 C6 -180.0(2) . . . . ?
C15 C16 C17 C18 -1.0(3) . . . . ?
C15 C20 C21 C22 -61.2(3) . . . . ?
C15 C20 C21 C23 179.8(3) . . . . ?
C15 C20 C21 C24 60.2(3) . . . . ?
C16 N2 C31 C30 150.7(2) . . . . ?
C16 N2 C31 C32 -33.4(3) . . . . ?
C16 C15 C20 C19 1.3(3) . . . . ?
C16 C15 C20 C21 -177.0(2) . . . . ?
C16 C17 C18 C19 0.7(3) . . . . ?
C16 C17 C18 C25 174.4(2) . . . . ?
C17 C18 C19 C20 0.7(3) . . . . ?
C17 C18 C25 C26 42.7(3) . . . . ?
C17 C18 C25 C27 164.1(2) . . . . ?
C17 C18 C25 C28 -76.7(3) . . . . ?
C18 C19 C20 C15 -1.7(3) . . . . ?
C18 C19 C20 C21 176.6(2) . . . . ?
C19 C18 C25 C26 -143.8(2) . . . . ?
C19 C18 C25 C27 -22.4(3) . . . . ?
C19 C18 C25 C28 96.8(3) . . . . ?
C19 C20 C21 C22 120.6(3) . . . . ?
C19 C20 C21 C23 1.5(4) . . . . ?
C19 C20 C21 C24 -118.0(3) . . . . ?
C20 C15 C16 N2 176.18(19) . . . . ?
C20 C15 C16 C17 0.0(3) . . . . ?
C25 C18 C19 C20 -172.8(2) . . . . ?
C30 N1 C2 C1 117.4(2) . . . . ?
C30 N1 C2 C3 -61.6(3) . . . . ?
C30 C31 C32 C33 -3.1(4) . . . . ?
C31 N2 C16 C15 174.5(2) . . . . ?
C31 N2 C16 C17 -9.5(3) . . . . ?
C31 C30 C35 C34 0.0(4) . . . . ?
C31 C32 C33 C34 1.9(4) . . . . ?
C32 C33 C34 C35 0.3(5) . . . . ?
C33 C34 C35 C30 -1.3(4) . . . . ?
C35 C30 C31 N2 178.3(2) . . . . ?
C35 C30 C31 C32 2.1(3) . . . . ?
